data_7040628
loop_
_publ_author_name
'Liu, Jiancai'
'Yu, Jing'
'Han, Qing'
'Wen, Yue'
'Chen, Lijuan'
'Zhao, Junwei'

_publ_section_title
;
 First quadruple-glycine bridging mono-lanthanide-substituted
 borotungstate hybrids.
;
_journal_issue 41
_journal_name_full 'Dalton transactions (Cambridge, England : 2003)'
_journal_page_first 16471
_journal_page_last 16484
_journal_paper_doi 10.1039/c6dt03148j
_journal_volume 45
_journal_year 2016
_chemical_formula_moiety '0.5(C16 H40 B4 K8 N8 Na8 Nd4 O198 W44), 10(O)'
_chemical_formula_sum 'C8 H70 B2 K4 N4 Na4 Nd2 O109 W22'
_chemical_formula_weight 6569.84
_chemical_name_systematic
;
 ? 
;
_space_group_crystal_system monoclinic
_space_group_IT_number 14
_space_group_name_Hall '-P 2ybc'
_space_group_name_H-M_alt 'P 1 21/c 1'
_symmetry_space_group_name_Hall '-P 2ybc'
_symmetry_space_group_name_H-M 'P 1 21/c 1'
_atom_sites_solution_hydrogens geom
_atom_sites_solution_primary direct
_atom_sites_solution_secondary difmap
_audit_creation_date 2016-08-24
_audit_creation_method
;
Olex2 1.2
(compiled 2016.02.19 svn.r3266 for OlexSys, GUI svn.r5155)
;
_audit_update_record
;
2016-09-05 deposited with the CCDC.
2016-09-13 downloaded from the CCDC.
;
_cell_angle_alpha 90.00
_cell_angle_beta 92.4380(10)
_cell_angle_gamma 90.00
_cell_formula_units_Z 2
_cell_length_a 11.7456(8)
_cell_length_b 21.6247(15)
_cell_length_c 21.5977(15)
_cell_measurement_reflns_used 9855
_cell_measurement_temperature 296(2)
_cell_measurement_theta_max 28.154
_cell_measurement_theta_min 2.220
_cell_volume 5480.7(7)
_computing_cell_refinement 'Bruker XSCANS'
_computing_data_collection 'Bruker XSCANS'
_computing_data_reduction 'Bruker SHELXTL'
_computing_molecular_graphics 'Olex2 (Dolomanov et al., 2009)'
_computing_publication_material 'Olex2 (Dolomanov et al., 2009)'
_computing_structure_refinement 'SHELXL-97 (Sheldrick, 1997)'
_computing_structure_solution 'SHELXS-97 (Sheldrick, 1990)'
_diffrn_ambient_temperature 296.15
_diffrn_detector_area_resol_mean none
_diffrn_measured_fraction_theta_full 0.994
_diffrn_measured_fraction_theta_max 0.994
_diffrn_measurement_device_type 'Bruker P4'
_diffrn_measurement_method '\w scans'
_diffrn_radiation_monochromator graphite
_diffrn_radiation_type MoK\a
_diffrn_radiation_wavelength 0.71073
_diffrn_reflns_av_R_equivalents 0.0508
_diffrn_reflns_av_unetI/netI 0.0564
_diffrn_reflns_limit_h_max 13
_diffrn_reflns_limit_h_min -13
_diffrn_reflns_limit_k_max 25
_diffrn_reflns_limit_k_min -25
_diffrn_reflns_limit_l_max 25
_diffrn_reflns_limit_l_min -21
_diffrn_reflns_number 27696
_diffrn_reflns_theta_full 25.00
_diffrn_reflns_theta_max 25.00
_diffrn_reflns_theta_min 1.89
_diffrn_source 'fine-focus sealed tube'
_diffrn_standards_decay_% none
_diffrn_standards_interval_count none
_diffrn_standards_interval_time none
_diffrn_standards_number 27696
_exptl_absorpt_coefficient_mu 24.195
_exptl_absorpt_correction_T_max 0.7457
_exptl_absorpt_correction_T_min 0.3782
_exptl_absorpt_correction_type multi-scan
_exptl_absorpt_process_details
;
SADABS-2008/1 (Bruker,2008) was used for absorption correction. 
wR2(int) was 0.1233 before and 0.0591 after correction.
The Ratio of minimum to maximum transmission is 0.5072.
The \l/2 correction factor is 0.0015.
;
_exptl_crystal_colour Purple
_exptl_crystal_density_diffrn 3.981
_exptl_crystal_density_method 'not measured'
_exptl_crystal_description Needle
_exptl_crystal_F_000 5792
_exptl_crystal_size_max 0.36
_exptl_crystal_size_mid 0.25
_exptl_crystal_size_min 0.21
_refine_diff_density_max 2.132
_refine_diff_density_min -1.838
_refine_diff_density_rms 0.319
_refine_ls_extinction_coef 0.000133(9)
_refine_ls_extinction_expression Fc^*^=kFc[1+0.001xFc^2^\l^3^/sin(2\q)]^-1/4^
_refine_ls_extinction_method SHELXL
_refine_ls_goodness_of_fit_ref 1.024
_refine_ls_hydrogen_treatment constr
_refine_ls_matrix_type full
_refine_ls_number_parameters 697
_refine_ls_number_reflns 9600
_refine_ls_number_restraints 84
_refine_ls_restrained_S_all 1.022
_refine_ls_R_factor_all 0.0439
_refine_ls_R_factor_gt 0.0334
_refine_ls_shift/su_max 0.001
_refine_ls_shift/su_mean 0.000
_refine_ls_structure_factor_coef Fsqd
_refine_ls_weighting_details 'calc w=1/[\s^2^(Fo^2^)+(0.0323P)^2^+31.8085P] where P=(Fo^2^+2Fc^2^)/3'
_refine_ls_weighting_scheme calc
_refine_ls_wR_factor_gt 0.0791
_refine_ls_wR_factor_ref 0.0827
_reflns_number_gt 8086
_reflns_number_total 9600
_reflns_threshold_expression >2sigma(I)
_cod_data_source_file c6dt03148j2.cif
_cod_data_source_block 3
_cod_depositor_comments 'Adding full bibliography for 7040623--7040628.cif.'
_cod_database_code 7040628
_olex2_refinement_description
;
1. Fixed Uiso
 At 1.2 times of:
  All C(H,H) groups
 At 1.5 times of:
  All N(H,H,H) groups
2. Uiso/Uaniso restraints and constraints
Uanis(O29) \\sim Ueq, Uanis(N1) \\sim Ueq, Uanis(C2) \\sim Ueq, Uanis(O1W)
\\sim Ueq, Uanis(O35) \\sim Ueq, Uanis(O30) \\sim Ueq, Uanis(O13W) \\sim Ueq,
Uanis(O29) \\sim Ueq, Uanis(O26) \\sim Ueq, Uanis(N1) \\sim Ueq, Uanis(C1)
\\sim Ueq: with sigma of 0.01 and sigma for terminal atoms of 0.02
Uanis(B1) \\sim Ueq, Uanis(O14) \\sim Ueq, Uanis(O6) \\sim Ueq: with sigma of
0.001 and sigma for terminal atoms of 0.002
3. Others
 Fixed Sof: O8W(0.5) O11W(0.5) O12W(0.5) O13W(0.5) O14W(0.5)
4.a Secondary CH2 refined with riding coordinates:
 C1(H1A,H1B), C4(H4A,H4B)
4.b Me refined with riding coordinates:
 N1(H1C,H1D,H1E), N2(H2A,H2B,H2C)
;
_olex2_submission_special_instructions 'No special instructions were received'

loop_
_space_group_symop_id
_space_group_symop_operation_xyz
1 'x, y, z'
2 '-x, y+1/2, -z+1/2'
3 '-x, -y, -z'
4 'x, -y-1/2, z-1/2'

loop_
_atom_site_label
_atom_site_type_symbol
_atom_site_fract_x
_atom_site_fract_y
_atom_site_fract_z
_atom_site_U_iso_or_equiv
_atom_site_adp_type
_atom_site_occupancy
_atom_site_calc_flag
_atom_site_refinement_flags_posn
_atom_site_refinement_flags_adp
Nd1 Nd 0.39249(5) 0.52337(3) 0.42599(3) 0.00817(13) Uani 1 d . .
B1 B 0.2183(10) 0.6593(5) 0.2751(5) 0.005(2) Uani 1 d . U
W1 W 0.10097(4) 0.50985(2) 0.32107(2) 0.01105(11) Uani 1 d . .
W2 W -0.03258(4) 0.73089(2) 0.31002(2) 0.01523(12) Uani 1 d . .
W3 W 0.46093(4) 0.57287(2) 0.24605(2) 0.01211(11) Uani 1 d . .
W4 W 0.21804(4) 0.53750(2) 0.16721(2) 0.01359(11) Uani 1 d . .
W5 W 0.46971(4) 0.69441(2) 0.35752(2) 0.01274(11) Uani 1 d . .
W6 W 0.34676(4) 0.67024(2) 0.13759(2) 0.01426(12) Uani 1 d . .
W7 W 0.23504(4) 0.77428(2) 0.38766(2) 0.01434(12) Uani 1 d . .
W8 W 0.10442(4) 0.62365(2) 0.42594(2) 0.01138(11) Uani 1 d . .
W9 W 0.35458(4) 0.79472(2) 0.25238(2) 0.01476(12) Uani 1 d . .
W10 W -0.04117(4) 0.61687(2) 0.20564(2) 0.01461(12) Uani 1 d . .
W11 W 0.08319(4) 0.75176(2) 0.17258(2) 0.01494(12) Uani 1 d . .
Na1 Na 0.0999(6) 0.8987(3) 0.2790(3) 0.0515(17) Uani 1 d . .
Na2 Na 0.0697(5) 0.6302(3) 0.0364(3) 0.0466(17) Uani 1 d . .
K1 K 0.1487(3) 0.37909(14) 0.42565(13) 0.0294(7) Uani 1 d . .
K2 K 0.3638(3) 0.41487(13) 0.27258(13) 0.0286(7) Uani 1 d . .
O1W O 0.2747(9) 0.9624(4) 0.3310(5) 0.045(3) Uani 1 d . U
O2W O 0.3405(10) 0.3466(5) 0.1654(5) 0.050(3) Uani 1 d . .
O3W O 0.2072(9) 0.8951(6) 0.0873(4) 0.050(3) Uani 1 d . .
O4W O -0.3312(10) 0.7158(6) 0.1987(6) 0.061(3) Uani 1 d . .
O5W O 0.2378(10) 0.9632(5) 0.1969(5) 0.054(3) Uani 1 d . .
O6W O 0.2599(16) 0.2905(8) 0.4977(7) 0.103(6) Uani 1 d . .
O7W O -0.0380(17) 0.7285(8) -0.0097(9) 0.118(6) Uani 1 d . .
O8W O 0.343(2) 0.5589(12) -0.0088(12) 0.067(7) Uiso 0.50 d . .
O9W O 0.542(2) 0.6555(11) -0.0353(10) 0.152(8) Uiso 1 d . .
O10W O 0.2223(8) 0.3294(5) 0.3174(5) 0.041(3) Uani 1 d . .
O11W O 0.618(3) 0.5771(15) 0.0781(15) 0.100(10) Uiso 0.50 d . .
O12W O -0.250(3) 0.6960(15) 0.0801(15) 0.096(10) Uiso 0.50 d . .
O13W O -0.019(2) 0.6119(12) -0.1033(13) 0.076(8) Uani 0.50 d . U
O14W O -0.241(3) 0.5198(14) 0.0788(14) 0.086(9) Uiso 0.50 d . .
O1 O -0.1444(7) 0.7695(4) 0.3401(4) 0.030(2) Uani 1 d . .
O2 O 0.2150(8) 0.8269(4) 0.4443(4) 0.029(2) Uani 1 d . .
O3 O 0.6018(8) 0.7019(4) 0.3926(4) 0.033(2) Uani 1 d . .
O4 O 0.1901(8) 0.4764(4) 0.1183(4) 0.025(2) Uani 1 d . .
O5 O 0.2903(6) 0.7090(3) 0.3049(3) 0.0113(16) Uani 1 d . .
O6 O 0.1974(6) 0.6113(3) 0.3267(3) 0.0084(15) Uani 1 d . U
O7 O 0.3716(6) 0.5173(3) 0.1917(3) 0.0149(17) Uani 1 d . .
O8 O 0.3911(7) 0.7392(3) 0.1879(4) 0.0188(18) Uani 1 d . .
O9 O 0.4704(7) 0.6258(4) 0.1667(4) 0.0185(18) Uani 1 d . .
O10 O -0.0191(7) 0.7783(4) 0.2348(4) 0.0173(18) Uani 1 d . .
O11 O 0.2898(7) 0.8286(4) 0.3260(4) 0.0177(18) Uani 1 d . .
O12 O -0.1221(6) 0.6726(3) 0.2597(3) 0.0145(17) Uani 1 d . .
O13 O 0.0899(7) 0.7773(4) 0.3443(4) 0.0190(18) Uani 1 d . .
O14 O 0.1054(6) 0.6794(3) 0.2507(3) 0.0124(16) Uani 1 d . U
O15 O 0.4105(8) 0.8618(4) 0.2236(4) 0.026(2) Uani 1 d . .
O16 O 0.3878(7) 0.7539(3) 0.4076(3) 0.0138(17) Uani 1 d . .
O17 O 0.4806(7) 0.7675(4) 0.3000(4) 0.0191(19) Uani 1 d . .
O18 O 0.4095(7) 0.5391(4) 0.3135(3) 0.0184(18) Uani 1 d . .
O19 O 0.0215(7) 0.4423(4) 0.3215(4) 0.0193(19) Uani 1 d . .
O20 O 0.2750(7) 0.5942(4) 0.1085(4) 0.0210(19) Uani 1 d . .
O21 O 0.4097(7) 0.6314(3) 0.3962(4) 0.0182(18) Uani 1 d . .
O22 O 0.2010(7) 0.7955(4) 0.2147(4) 0.0192(19) Uani 1 d . .
O23 O 0.0350(7) 0.5526(4) 0.3878(3) 0.0180(18) Uani 1 d . .
O24 O -0.0090(6) 0.5628(4) 0.2705(3) 0.0147(17) Uani 1 d . .
O25 O 0.1736(6) 0.5043(3) 0.2441(3) 0.0124(16) Uani 1 d . .
O26 O -0.0031(6) 0.6709(4) 0.3681(4) 0.0175(18) Uani 1 d . U
O27 O 0.0415(7) 0.8047(4) 0.1161(4) 0.023(2) Uani 1 d . .
O28 O -0.0247(6) 0.6878(4) 0.1505(4) 0.0167(18) Uani 1 d . .
O29 O -0.1596(7) 0.5840(4) 0.1689(4) 0.026(2) Uani 1 d . U
O30 O 0.2227(6) 0.4869(3) 0.3662(3) 0.0126(17) Uani 1 d . U
O31 O 0.1962(6) 0.7066(3) 0.1317(4) 0.0157(17) Uani 1 d . .
O32 O 0.0258(7) 0.6300(4) 0.4901(4) 0.0216(19) Uani 1 d . .
O33 O 0.5082(7) 0.6466(4) 0.2883(4) 0.0208(19) Uani 1 d . .
O34 O 0.1847(7) 0.7020(4) 0.4252(3) 0.0172(18) Uani 1 d . .
O35 O 0.2823(6) 0.6242(3) 0.2265(3) 0.0113(16) Uani 1 d . U
O36 O 0.0764(7) 0.5791(4) 0.1615(4) 0.0186(18) Uani 1 d . .
O37 O 0.3958(7) 0.6938(4) 0.0674(4) 0.023(2) Uani 1 d . .
O38 O 0.2255(6) 0.5837(3) 0.4557(3) 0.0140(17) Uani 1 d . .
O39 O 0.5907(7) 0.5374(4) 0.2384(4) 0.029(2) Uani 1 d . .
O40 O 0.4051(7) 0.4571(4) 0.5901(4) 0.0202(19) Uani 1 d . .
O41 O 0.2975(7) 0.4577(4) 0.5028(4) 0.0206(19) Uani 1 d . .
O42 O 0.4644(7) 0.5669(4) 0.5238(3) 0.0186(19) Uani 1 d . .
O43 O 0.5692(8) 0.5840(4) 0.6086(4) 0.026(2) Uani 1 d . .
N1 N 0.2444(10) 0.4131(5) 0.6586(5) 0.030(3) Uani 1 d . U
H1C H 0.1845 0.3978 0.6772 0.044 Uiso 1 calc R .
H1D H 0.2629 0.4496 0.6750 0.044 Uiso 1 calc R .
H1E H 0.3031 0.3873 0.6637 0.044 Uiso 1 calc R .
N2 N 0.3676(10) 0.6811(5) 0.5269(5) 0.037(3) Uani 1 d . .
H2A H 0.3509 0.7212 0.5281 0.055 Uiso 1 calc R .
H2B H 0.3089 0.6592 0.5397 0.055 Uiso 1 calc R .
H2C H 0.3820 0.6703 0.4882 0.055 Uiso 1 calc R .
C1 C 0.2159(10) 0.4207(6) 0.5915(5) 0.023(3) Uani 1 d . U
H1A H 0.1511 0.4483 0.5859 0.027 Uiso 1 calc R .
H1B H 0.1949 0.3810 0.5736 0.027 Uiso 1 calc R .
C2 C 0.3169(10) 0.4471(5) 0.5583(5) 0.013(2) Uani 1 d . U
C3 C 0.4997(11) 0.6017(5) 0.5658(5) 0.020(3) Uani 1 d . .
C4 C 0.4657(13) 0.6690(6) 0.5664(6) 0.035(4) Uani 1 d . .
H4A H 0.4498 0.6811 0.6084 0.043 Uiso 1 calc R .
H4B H 0.5288 0.6940 0.5531 0.043 Uiso 1 calc R .

loop_
_atom_site_aniso_label
_atom_site_aniso_U_11
_atom_site_aniso_U_22
_atom_site_aniso_U_33
_atom_site_aniso_U_23
_atom_site_aniso_U_13
_atom_site_aniso_U_12
Nd1 0.0093(3) 0.0077(3) 0.0073(3) 0.0009(2) -0.0009(2) -0.0006(2)
B1 0.005(2) 0.005(2) 0.005(2) 0.0003(10) 0.0000(10) 0.0001(10)
W1 0.0110(2) 0.0110(2) 0.0110(2) 0.00313(17) -0.00179(18) -0.00281(17)
W2 0.0132(2) 0.0181(3) 0.0144(3) 0.00436(19) 0.00053(19) 0.00610(19)
W3 0.0136(2) 0.0119(2) 0.0109(2) 0.00340(17) 0.00172(18) 0.00054(18)
W4 0.0182(3) 0.0128(2) 0.0096(2) -0.00044(17) -0.00056(19) -0.00144(19)
W5 0.0130(2) 0.0092(2) 0.0159(3) 0.00277(17) -0.00033(19) -0.00123(17)
W6 0.0177(3) 0.0138(3) 0.0115(2) 0.00487(18) 0.00296(19) 0.00071(19)
W7 0.0182(3) 0.0103(2) 0.0145(3) -0.00109(18) 0.00025(19) 0.00152(18)
W8 0.0107(2) 0.0151(2) 0.0085(2) 0.00211(17) 0.00142(18) 0.00204(18)
W9 0.0181(3) 0.0090(2) 0.0171(3) 0.00435(18) 0.0000(2) -0.00228(18)
W10 0.0121(2) 0.0185(3) 0.0129(2) 0.00495(18) -0.00337(19) -0.00108(19)
W11 0.0163(3) 0.0148(3) 0.0136(3) 0.00681(18) -0.00148(19) 0.00325(19)
Na1 0.051(4) 0.042(4) 0.059(4) 0.017(3) -0.019(3) 0.010(3)
Na2 0.041(4) 0.075(5) 0.024(3) 0.023(3) 0.002(3) 0.007(3)
K1 0.0322(17) 0.0313(17) 0.0247(16) 0.0051(12) 0.0011(13) -0.0107(13)
K2 0.0415(18) 0.0209(16) 0.0231(16) 0.0013(12) -0.0034(13) -0.0023(13)
O1W 0.049(6) 0.019(5) 0.066(6) 0.006(4) 0.012(5) -0.013(4)
O2W 0.051(7) 0.038(7) 0.062(8) -0.014(5) -0.011(6) -0.001(5)
O3W 0.039(7) 0.086(9) 0.025(6) -0.004(5) 0.002(5) -0.022(6)
O4W 0.045(7) 0.069(9) 0.069(9) 0.030(7) -0.005(6) -0.004(6)
O5W 0.063(8) 0.043(7) 0.055(8) 0.000(5) -0.011(6) -0.004(6)
O6W 0.133(15) 0.095(12) 0.078(11) -0.005(9) -0.040(10) 0.029(11)
O7W 0.138(17) 0.091(13) 0.128(16) 0.031(11) 0.029(13) 0.015(11)
O10W 0.030(6) 0.043(7) 0.050(7) -0.010(5) -0.001(5) -0.011(5)
O13W 0.068(11) 0.070(11) 0.088(11) 0.016(8) -0.003(9) -0.035(8)
O1 0.019(5) 0.038(6) 0.032(5) 0.011(4) -0.001(4) 0.014(4)
O2 0.039(6) 0.025(5) 0.025(5) -0.015(4) 0.002(4) 0.005(4)
O3 0.027(5) 0.037(6) 0.032(6) 0.008(4) -0.011(4) -0.012(4)
O4 0.037(6) 0.020(5) 0.017(5) -0.004(4) -0.001(4) -0.005(4)
O5 0.011(4) 0.010(4) 0.013(4) 0.004(3) -0.006(3) 0.003(3)
O6 0.0084(17) 0.0086(17) 0.0083(17) 0.0005(10) 0.0008(10) 0.0003(10)
O7 0.017(4) 0.015(4) 0.013(4) -0.001(3) -0.006(3) -0.001(3)
O8 0.020(5) 0.012(4) 0.025(5) 0.007(3) 0.003(4) -0.004(3)
O9 0.023(5) 0.021(5) 0.011(4) 0.005(3) 0.002(3) -0.005(4)
O10 0.012(4) 0.025(5) 0.015(4) 0.002(3) 0.000(3) 0.008(3)
O11 0.018(4) 0.015(4) 0.020(5) -0.005(3) 0.001(4) 0.001(3)
O12 0.006(4) 0.017(4) 0.020(4) 0.005(3) -0.002(3) -0.003(3)
O13 0.019(5) 0.018(5) 0.020(5) 0.001(3) -0.002(4) 0.012(3)
O14 0.0129(18) 0.0122(18) 0.0123(18) 0.0010(10) 0.0006(10) 0.0001(10)
O15 0.033(5) 0.016(5) 0.030(5) 0.008(4) 0.001(4) -0.005(4)
O16 0.018(4) 0.009(4) 0.014(4) 0.003(3) -0.004(3) 0.002(3)
O17 0.019(5) 0.012(4) 0.026(5) 0.006(3) 0.000(4) 0.002(3)
O18 0.027(5) 0.022(5) 0.006(4) 0.002(3) 0.002(3) -0.007(4)
O19 0.021(5) 0.013(4) 0.024(5) 0.007(3) -0.005(4) -0.006(3)
O20 0.034(5) 0.015(4) 0.015(4) 0.002(3) 0.001(4) -0.004(4)
O21 0.019(4) 0.009(4) 0.026(5) 0.005(3) 0.000(4) -0.001(3)
O22 0.023(5) 0.014(4) 0.020(5) 0.007(3) 0.001(4) 0.005(3)
O23 0.017(4) 0.025(5) 0.012(4) 0.003(3) 0.003(3) -0.006(4)
O24 0.008(4) 0.021(4) 0.016(4) 0.003(3) 0.002(3) -0.008(3)
O25 0.008(4) 0.012(4) 0.018(4) -0.001(3) 0.002(3) 0.000(3)
O26 0.005(4) 0.028(4) 0.019(4) 0.004(3) 0.002(3) -0.001(3)
O27 0.028(5) 0.021(5) 0.018(5) 0.008(3) -0.005(4) 0.006(4)
O28 0.010(4) 0.022(5) 0.018(4) 0.003(3) -0.001(3) 0.001(3)
O29 0.016(4) 0.035(4) 0.026(4) 0.003(3) -0.016(3) 0.000(3)
O30 0.018(4) 0.006(4) 0.013(4) 0.005(3) -0.006(3) -0.001(3)
O31 0.015(4) 0.009(4) 0.023(5) -0.003(3) 0.004(3) 0.000(3)
O32 0.021(5) 0.031(5) 0.013(4) 0.007(4) 0.004(4) 0.001(4)
O33 0.031(5) 0.012(4) 0.021(5) 0.003(3) 0.010(4) -0.008(4)
O34 0.018(5) 0.019(5) 0.014(4) 0.003(3) -0.008(3) -0.001(3)
O35 0.015(4) 0.017(4) 0.003(4) 0.003(3) 0.002(3) 0.002(3)
O36 0.019(4) 0.018(5) 0.018(4) 0.007(3) -0.004(4) 0.003(3)
O37 0.028(5) 0.027(5) 0.014(5) 0.001(4) 0.010(4) 0.000(4)
O38 0.014(4) 0.017(4) 0.011(4) 0.004(3) 0.001(3) 0.003(3)
O39 0.024(5) 0.031(5) 0.033(5) 0.004(4) 0.002(4) 0.010(4)
O40 0.015(5) 0.021(5) 0.024(5) 0.010(4) -0.001(4) -0.005(4)
O41 0.021(5) 0.026(5) 0.014(5) 0.008(3) 0.001(4) -0.006(4)
O42 0.025(5) 0.015(4) 0.015(4) -0.004(3) -0.008(4) -0.004(4)
O43 0.033(5) 0.019(5) 0.024(5) -0.004(4) -0.018(4) 0.011(4)
N1 0.033(5) 0.032(5) 0.025(5) 0.002(4) 0.014(4) -0.015(4)
N2 0.048(8) 0.025(7) 0.037(7) -0.007(5) -0.003(6) 0.015(6)
C1 0.018(6) 0.033(6) 0.018(6) 0.008(5) 0.004(5) -0.009(5)
C2 0.013(5) 0.015(5) 0.013(5) 0.003(4) 0.009(4) 0.003(4)
C3 0.024(7) 0.015(7) 0.019(7) -0.004(5) -0.003(5) 0.009(5)
C4 0.060(10) 0.014(7) 0.031(8) -0.005(6) -0.016(7) 0.010(6)

loop_
_atom_type_symbol
_atom_type_description
_atom_type_scat_dispersion_real
_atom_type_scat_dispersion_imag
_atom_type_scat_source
C C 0.0033 0.0016 'International Tables Vol C Tables 4.2.6.8 and 6.1.1.4'
H H 0.0000 0.0000 'International Tables Vol C Tables 4.2.6.8 and 6.1.1.4'
B B 0.0013 0.0007 'International Tables Vol C Tables 4.2.6.8 and 6.1.1.4'
N N 0.0061 0.0033 'International Tables Vol C Tables 4.2.6.8 and 6.1.1.4'
O O 0.0106 0.0060 'International Tables Vol C Tables 4.2.6.8 and 6.1.1.4'
W W -0.8490 6.8722 'International Tables Vol C Tables 4.2.6.8 and 6.1.1.4'
Nd Nd -0.1943 3.0179 'International Tables Vol C Tables 4.2.6.8 and 6.1.1.4'
K K 0.2009 0.2494 'International Tables Vol C Tables 4.2.6.8 and 6.1.1.4'
Na Na 0.0362 0.0249 'International Tables Vol C Tables 4.2.6.8 and 6.1.1.4'

loop_
_geom_angle_atom_site_label_1
_geom_angle_atom_site_label_2
_geom_angle_atom_site_label_3
_geom_angle
_geom_angle_site_symmetry_1
_geom_angle_site_symmetry_3
K2 Nd1 Nd1 121.24(5) . 3_666
O18 Nd1 Nd1 136.5(2) . 3_666
O18 Nd1 K2 44.31(19) . .
O18 Nd1 O41 142.5(3) . .
O18 Nd1 O42 114.2(3) . 3_666
O18 Nd1 O43 79.0(3) . 3_666
O18 Nd1 C3 97.5(3) . 3_666
O21 Nd1 Nd1 112.71(19) . 3_666
O21 Nd1 K2 110.1(2) . .
O21 Nd1 O18 66.2(3) . .
O21 Nd1 O30 104.1(2) . .
O21 Nd1 O38 68.7(3) . .
O21 Nd1 O40 72.9(3) . 3_666
O21 Nd1 O41 140.4(3) . .
O21 Nd1 O42 136.4(2) . 3_666
O21 Nd1 O43 143.0(3) . 3_666
O21 Nd1 C3 147.6(3) . 3_666
O30 Nd1 Nd1 141.84(16) . 3_666
O30 Nd1 K2 49.38(19) . .
O30 Nd1 O18 68.0(3) . .
O30 Nd1 O38 70.7(2) . .
O30 Nd1 O41 77.9(2) . .
O30 Nd1 O42 116.4(2) . 3_666
O30 Nd1 O43 72.3(3) . 3_666
O30 Nd1 C3 94.2(3) . 3_666
O38 Nd1 Nd1 113.38(17) . 3_666
O38 Nd1 K2 118.63(18) . .
O38 Nd1 O18 106.4(3) . .
O38 Nd1 O41 75.2(3) . .
O38 Nd1 O42 138.5(2) . 3_666
O38 Nd1 O43 136.8(3) . 3_666
O38 Nd1 C3 143.5(3) . 3_666
O40 Nd1 Nd1 65.54(18) 3_666 3_666
O40 Nd1 K2 91.8(2) 3_666 .
O40 Nd1 O18 73.6(3) 3_666 .
O40 Nd1 O30 138.6(3) 3_666 .
O40 Nd1 O38 137.1(3) 3_666 .
O40 Nd1 O41 131.2(3) 3_666 .
O40 Nd1 O42 66.5(2) 3_666 3_666
O40 Nd1 O43 86.0(3) 3_666 3_666
O40 Nd1 C3 75.7(3) 3_666 3_666
O41 Nd1 Nd1 67.61(18) . 3_666
O41 Nd1 K2 101.0(2) . .
O41 Nd1 O42 67.5(3) . 3_666
O41 Nd1 O43 76.0(3) . 3_666
O41 Nd1 C3 69.2(3) . 3_666
O42 Nd1 Nd1 34.89(15) 3_666 3_666
O42 Nd1 Nd1 40.61(19) . 3_666
O42 Nd1 K2 161.1(2) . .
O42 Nd1 K2 86.57(16) 3_666 .
O42 Nd1 O18 139.7(3) . .
O42 Nd1 O21 80.1(3) . .
O42 Nd1 O30 145.5(3) . .
O42 Nd1 O38 79.6(3) . .
O42 Nd1 O40 75.7(3) . 3_666
O42 Nd1 O41 77.9(3) . .
O42 Nd1 O42 75.5(3) . 3_666
O42 Nd1 O43 124.2(3) . 3_666
O42 Nd1 C3 24.4(3) 3_666 3_666
O42 Nd1 C3 99.7(3) . 3_666
O43 Nd1 Nd1 83.73(17) 3_666 3_666
O43 Nd1 K2 39.23(18) 3_666 .
O43 Nd1 O42 49.0(2) 3_666 3_666
O43 Nd1 C3 24.6(3) 3_666 3_666
C3 Nd1 Nd1 59.2(2) 3_666 3_666
C3 Nd1 K2 63.0(2) 3_666 .
O5 B1 O6 106.1(8) . .
O5 B1 O35 111.6(8) . .
O14 B1 O5 115.2(8) . .
O14 B1 O6 106.8(8) . .
O14 B1 O35 111.3(8) . .
O35 B1 O6 105.0(8) . .
K1 W1 K2 69.79(7) . .
O6 W1 K1 126.88(16) . .
O6 W1 K2 96.58(17) . .
O19 W1 K1 54.0(3) . .
O19 W1 K2 89.4(3) . .
O19 W1 O6 173.8(3) . .
O19 W1 O23 99.7(4) . .
O19 W1 O24 98.6(3) . .
O19 W1 O25 102.3(4) . .
O19 W1 O30 100.5(3) . .
O23 W1 K1 88.0(2) . .
O23 W1 K2 144.4(2) . .
O23 W1 O6 74.5(3) . .
O23 W1 O24 82.1(3) . .
O24 W1 K1 148.8(2) . .
O24 W1 K2 130.7(2) . .
O24 W1 O6 78.7(3) . .
O25 W1 K1 115.4(2) . .
O25 W1 K2 48.8(2) . .
O25 W1 O6 83.0(3) . .
O25 W1 O23 154.5(3) . .
O25 W1 O24 82.1(3) . .
O30 W1 K1 48.8(2) . .
O30 W1 K2 50.7(2) . .
O30 W1 O6 82.2(3) . .
O30 W1 O23 93.7(3) . .
O30 W1 O24 160.8(3) . .
O30 W1 O25 94.7(3) . .
O1 W2 O10 98.8(4) . .
O1 W2 O12 97.1(4) . .
O1 W2 O13 100.2(4) . .
O1 W2 O14 169.7(3) . .
O1 W2 O26 102.2(4) . .
O10 W2 O12 86.3(3) . .
O10 W2 O14 73.4(3) . .
O12 W2 O14 76.1(3) . .
O13 W2 O10 87.6(3) . .
O13 W2 O12 162.4(3) . .
O13 W2 O14 86.3(3) . .
O26 W2 O10 159.0(3) . .
O26 W2 O12 90.3(3) . .
O26 W2 O13 89.4(3) . .
O26 W2 O14 85.7(3) . .
O7 W3 K2 49.9(2) . .
O7 W3 O9 83.6(3) . .
O7 W3 O35 74.6(3) . .
O9 W3 K2 132.5(2) . .
O9 W3 O35 71.0(3) . .
O18 W3 K2 50.3(3) . .
O18 W3 O7 92.7(3) . .
O18 W3 O9 161.5(4) . .
O18 W3 O33 93.1(3) . .
O18 W3 O35 90.5(3) . .
O33 W3 K2 142.4(2) . .
O33 W3 O7 159.9(3) . .
O33 W3 O9 84.8(3) . .
O33 W3 O35 86.1(3) . .
O35 W3 K2 100.58(18) . .
O39 W3 K2 83.2(3) . .
O39 W3 O7 97.1(4) . .
O39 W3 O9 95.1(4) . .
O39 W3 O18 103.3(4) . .
O39 W3 O33 100.2(4) . .
O39 W3 O35 164.3(3) . .
O4 W4 K2 84.4(3) . .
O4 W4 O7 98.5(4) . .
O4 W4 O20 98.6(4) . .
O4 W4 O25 101.2(4) . .
O4 W4 O35 171.3(3) . .
O4 W4 O36 100.5(4) . .
O7 W4 K2 44.5(2) . .
O7 W4 O35 75.9(3) . .
O20 W4 K2 132.6(3) . .
O20 W4 O7 88.7(3) . .
O20 W4 O35 74.8(3) . .
O25 W4 K2 49.9(2) . .
O25 W4 O7 87.9(3) . .
O25 W4 O20 160.2(3) . .
O25 W4 O35 85.4(3) . .
O35 W4 K2 95.84(17) . .
O36 W4 K2 137.3(2) . .
O36 W4 O7 161.0(3) . .
O36 W4 O20 89.0(3) . .
O36 W4 O25 87.9(3) . .
O36 W4 O35 85.3(3) . .
O3 W5 O5 166.7(4) . .
O3 W5 O16 98.7(4) . .
O3 W5 O17 96.8(4) . .
O3 W5 O21 103.8(4) . .
O3 W5 O33 99.2(4) . .
O16 W5 O5 74.4(3) . .
O16 W5 O17 82.5(3) . .
O17 W5 O5 71.3(3) . .
O21 W5 O5 88.0(3) . .
O21 W5 O16 91.8(3) . .
O21 W5 O17 159.3(3) . .
O21 W5 O33 93.8(4) . .
O33 W5 O5 86.0(3) . .
O33 W5 O16 159.4(3) . .
O33 W5 O17 85.3(3) . .
O8 W6 O20 162.3(3) . .
O8 W6 O31 86.9(3) . .
O8 W6 O35 87.4(3) . .
O9 W6 O8 91.2(3) . .
O9 W6 O20 89.6(3) . .
O9 W6 O31 161.0(3) . .
O9 W6 O35 76.8(3) . .
O20 W6 O35 75.6(3) . .
O31 W6 O20 86.5(3) . .
O31 W6 O35 84.2(3) . .
O37 W6 O8 100.2(4) . .
O37 W6 O9 99.7(4) . .
O37 W6 O20 97.0(4) . .
O37 W6 O31 99.3(4) . .
O37 W6 O35 171.7(3) . .
O2 W7 O5 170.9(4) . .
O2 W7 O11 98.7(4) . .
O2 W7 O13 100.5(4) . .
O2 W7 O16 98.8(4) . .
O2 W7 O34 101.1(4) . .
O11 W7 O5 74.4(3) . .
O11 W7 O13 87.5(3) . .
O13 W7 O5 85.3(3) . .
O16 W7 O5 75.3(3) . .
O16 W7 O11 87.5(3) . .
O16 W7 O13 160.6(3) . .
O34 W7 O5 86.1(3) . .
O34 W7 O11 160.1(3) . .
O34 W7 O13 87.1(3) . .
O34 W7 O16 91.2(3) . .
O23 W8 O6 74.6(3) . .
O23 W8 O26 84.0(3) . .
O23 W8 O34 153.9(3) . .
O26 W8 O6 78.8(3) . .
O32 W8 O6 173.4(3) . .
O32 W8 O23 100.3(4) . .
O32 W8 O26 96.7(3) . .
O32 W8 O34 102.6(4) . .
O32 W8 O38 101.5(4) . .
O34 W8 O6 81.6(3) . .
O34 W8 O26 81.0(3) . .
O38 W8 O6 83.3(3) . .
O38 W8 O23 95.0(3) . .
O38 W8 O26 161.6(3) . .
O38 W8 O34 92.6(3) . .
O8 W9 O5 86.6(3) . .
O8 W9 O11 161.7(3) . .
O8 W9 O22 86.2(3) . .
O11 W9 O5 75.7(3) . .
O11 W9 O22 87.2(3) . .
O15 W9 O5 171.8(3) . .
O15 W9 O8 99.6(4) . .
O15 W9 O11 98.5(4) . .
O15 W9 O17 99.2(4) . .
O15 W9 O22 101.7(4) . .
O17 W9 O5 75.2(3) . .
O17 W9 O8 90.4(3) . .
O17 W9 O11 89.8(3) . .
O17 W9 O22 159.1(3) . .
O22 W9 O5 84.1(3) . .
O12 W10 O14 76.4(3) . .
O12 W10 O28 86.8(3) . .
O24 W10 O12 91.5(3) . .
O24 W10 O14 85.9(3) . .
O24 W10 O28 159.0(3) . .
O24 W10 O36 88.8(3) . .
O28 W10 O14 73.3(3) . .
O29 W10 O12 97.2(4) . .
O29 W10 O14 169.4(3) . .
O29 W10 O24 102.9(4) . .
O29 W10 O28 98.1(4) . .
O29 W10 O36 100.5(4) . .
O36 W10 O12 161.8(3) . .
O36 W10 O14 85.4(3) . .
O36 W10 O28 86.5(3) . .
O10 W11 O14 75.3(3) . .
O22 W11 O10 88.9(3) . .
O22 W11 O14 86.0(3) . .
O22 W11 O28 161.2(3) . .
O22 W11 O31 88.2(3) . .
O27 W11 O10 97.4(4) . .
O27 W11 O14 170.0(3) . .
O27 W11 O22 100.8(4) . .
O27 W11 O28 97.9(4) . .
O27 W11 O31 101.3(4) . .
O28 W11 O10 87.9(3) . .
O28 W11 O14 75.3(3) . .
O31 W11 O10 161.3(3) . .
O31 W11 O14 86.1(3) . .
O31 W11 O28 88.9(3) . .
O1W Na1 O5W 63.8(4) . .
O1W Na1 O13W 93.5(6) . 4_576
O1W Na1 O11 63.2(3) . .
O1W Na1 O13 107.4(3) . .
O1W Na1 O19 121.6(4) . 2
O1W Na1 O22 105.9(4) . .
O5W Na1 O13W 151.9(6) . 4_576
O5W Na1 O11 91.4(3) . .
O5W Na1 O13 140.1(4) . .
O5W Na1 O22 79.7(3) . .
O13W Na1 O13 59.8(5) 4_576 .
O11 Na1 O13W 92.5(5) . 4_576
O11 Na1 O13 53.8(2) . .
O11 Na1 O22 55.4(2) . .
O19 Na1 O5W 67.8(3) 2 .
O19 Na1 O13W 117.6(6) 2 4_576
O19 Na1 O11 147.8(4) 2 .
O19 Na1 O13 130.8(3) 2 .
O19 Na1 O22 95.5(3) 2 .
O22 Na1 O13W 124.6(6) . 4_576
O22 Na1 O13 64.9(3) . .
O7W Na2 O2 76.4(5) . 4_575
O7W Na2 O20 141.8(5) . .
O7W Na2 O28 77.8(5) . .
O7W Na2 O31 91.8(5) . .
O7W Na2 O36 130.3(5) . .
O2 Na2 O20 87.3(3) 4_575 .
O2 Na2 O28 133.9(3) 4_575 .
O2 Na2 O31 90.4(3) 4_575 .
O2 Na2 O36 141.4(3) 4_575 .
O20 Na2 O28 89.9(3) . .
O20 Na2 O31 53.4(2) . .
O31 Na2 O28 52.9(2) . .
O36 Na2 O20 54.3(2) . .
O36 Na2 O28 52.8(2) . .
O36 Na2 O31 65.0(2) . .
Nd1 K1 K2 56.72(5) . .
W1 K1 Nd1 61.05(4) . .
W1 K1 K2 57.73(6) . .
O6W K1 Nd1 101.9(4) . .
O6W K1 W1 160.6(4) . .
O6W K1 K2 106.1(4) . .
O6W K1 O19 162.5(4) . .
O6W K1 O27 97.6(4) . 2_545
O6W K1 O30 133.1(4) . .
O6W K1 O32 85.8(4) . 3_566
O6W K1 O41 79.9(4) . .
O10W K1 Nd1 93.0(2) . .
O10W K1 W1 79.7(2) . .
O10W K1 K2 37.1(2) . .
O10W K1 O6W 92.9(4) . .
O10W K1 O19 72.7(3) . .
O10W K1 O27 77.4(3) . 2_545
O10W K1 O30 79.7(3) . .
O10W K1 O32 142.2(3) . 3_566
O10W K1 O41 120.8(3) . .
O19 K1 Nd1 88.89(16) . .
O19 K1 W1 28.10(15) . .
O19 K1 K2 68.31(17) . .
O27 K1 Nd1 158.68(19) 2_545 .
O27 K1 W1 98.21(18) 2_545 .
O27 K1 K2 109.46(19) 2_545 .
O27 K1 O19 70.2(2) 2_545 .
O27 K1 O41 161.6(3) 2_545 .
O30 K1 Nd1 33.82(15) . .
O30 K1 W1 28.16(15) . .
O30 K1 K2 45.58(17) . .
O30 K1 O19 55.3(2) . .
O30 K1 O27 124.9(2) . 2_545
O30 K1 O41 65.7(2) . .
O32 K1 Nd1 124.3(2) 3_566 .
O32 K1 W1 111.03(19) 3_566 .
O32 K1 K2 167.78(19) 3_566 .
O32 K1 O19 99.5(2) 3_566 .
O32 K1 O27 65.4(2) 3_566 2_545
O32 K1 O30 127.0(3) 3_566 .
O32 K1 O41 96.1(2) 3_566 .
O41 K1 Nd1 34.83(15) . .
O41 K1 W1 88.53(17) . .
O41 K1 K2 88.67(17) . .
O41 K1 O19 115.7(2) . .
W1 K2 Nd1 60.96(4) . .
W3 K2 Nd1 64.68(5) . .
W3 K2 W1 78.76(6) . .
W3 K2 W4 52.92(4) . .
W4 K2 Nd1 95.95(6) . .
W4 K2 W1 57.11(4) . .
O2W K2 Nd1 177.1(3) . .
O2W K2 W1 117.3(3) . .
O2W K2 W3 113.0(3) . .
O2W K2 W4 81.1(2) . .
O2W K2 O7 84.5(3) . .
O2W K2 O15 82.5(3) . 2_645
O2W K2 O18 140.5(3) . .
O2W K2 O25 97.3(3) . .
O2W K2 O30 141.7(3) . .
O10W K2 Nd1 97.7(2) . .
O10W K2 W1 75.9(2) . .
O10W K2 W3 154.1(2) . .
O10W K2 W4 114.8(2) . .
O10W K2 O2W 83.9(3) . .
O10W K2 O7 142.9(3) . .
O10W K2 O15 107.3(3) . 2_645
O10W K2 O18 129.9(3) . .
O10W K2 O25 92.9(3) . .
O10W K2 O30 75.8(3) . .
O7 K2 Nd1 92.73(16) . .
O7 K2 W1 78.43(17) . .
O7 K2 W3 31.95(15) . .
O7 K2 W4 28.28(16) . .
O7 K2 O15 106.0(3) . 2_645
O7 K2 O18 56.4(2) . .
O7 K2 O25 53.9(2) . .
O7 K2 O30 92.4(2) . .
O15 K2 Nd1 99.31(18) 2_645 .
O15 K2 W1 160.19(19) 2_645 .
O15 K2 W3 94.80(19) 2_645 .
O15 K2 W4 132.5(2) 2_645 .
O15 K2 O25 159.6(2) 2_645 .
O15 K2 O30 134.3(2) 2_645 .
O18 K2 Nd1 36.94(15) . .
O18 K2 W1 64.10(18) . .
O18 K2 W3 28.13(15) . .
O18 K2 W4 67.04(16) . .
O18 K2 O15 101.7(3) . 2_645
O18 K2 O25 65.7(2) . .
O18 K2 O30 54.9(2) . .
O25 K2 Nd1 80.22(15) . .
O25 K2 W1 28.55(15) . .
O25 K2 W3 66.41(15) . .
O25 K2 W4 29.02(14) . .
O25 K2 O30 52.7(2) . .
O30 K2 Nd1 37.18(14) . .
O30 K2 W1 26.28(13) . .
O30 K2 W3 79.11(15) . .
O30 K2 W4 78.59(14) . .
O43 K2 Nd1 36.33(18) 3_666 .
O43 K2 W1 86.6(2) 3_666 .
O43 K2 W3 93.5(2) 3_666 .
O43 K2 W4 132.2(2) 3_666 .
O43 K2 O2W 146.6(3) 3_666 .
O43 K2 O10W 79.7(3) 3_666 .
O43 K2 O7 125.1(3) 3_666 .
O43 K2 O15 75.0(3) 3_666 2_645
O43 K2 O18 69.5(2) 3_666 .
O43 K2 O25 112.3(2) 3_666 .
O43 K2 O30 60.5(2) 3_666 .
K2 O10W K1 105.0(3) . .
W7 O2 Na2 146.4(5) . 4_576
B1 O5 W5 125.8(6) . .
B1 O5 W7 125.4(6) . .
B1 O5 W9 123.7(6) . .
W5 O5 W7 89.1(2) . .
W9 O5 W5 92.2(3) . .
W9 O5 W7 89.9(2) . .
B1 O6 W1 130.3(6) . .
B1 O6 W8 130.0(6) . .
W8 O6 W1 85.4(2) . .
W3 O7 K2 98.1(3) . .
W4 O7 W3 120.2(4) . .
W4 O7 K2 107.2(3) . .
W9 O8 W6 147.9(5) . .
W6 O9 W3 120.4(4) . .
W11 O10 W2 120.2(4) . .
W7 O11 W9 119.7(4) . .
W7 O11 Na1 107.1(4) . .
W9 O11 Na1 103.8(3) . .
W2 O12 W10 118.0(4) . .
W2 O13 W7 145.7(4) . .
W2 O13 Na1 109.2(3) . .
W7 O13 Na1 102.1(3) . .
B1 O14 W2 124.6(6) . .
B1 O14 W10 127.4(6) . .
B1 O14 W11 122.3(6) . .
W10 O14 W2 89.4(2) . .
W11 O14 W2 91.1(3) . .
W11 O14 W10 91.7(2) . .
W9 O15 K2 133.6(4) . 2_655
W7 O16 W5 120.9(4) . .
W9 O17 W5 121.2(4) . .
Nd1 O18 K2 98.7(3) . .
W3 O18 Nd1 156.4(4) . .
W3 O18 K2 101.6(3) . .
W1 O19 Na1 123.5(4) . 2_545
W1 O19 K1 97.9(3) . .
Na1 O19 K1 132.4(3) 2_545 .
W4 O20 W6 119.3(4) . .
W4 O20 Na2 102.8(4) . .
W6 O20 Na2 106.5(3) . .
W5 O21 Nd1 155.2(4) . .
W9 O22 Na1 101.3(3) . .
W11 O22 W9 148.0(4) . .
W11 O22 Na1 108.1(4) . .
W1 O23 W8 122.5(4) . .
W10 O24 W1 151.1(4) . .
W1 O25 K2 102.6(3) . .
W4 O25 W1 152.6(4) . .
W4 O25 K2 101.1(3) . .
W2 O26 W8 151.7(4) . .
W11 O27 K1 141.9(4) . 2
W10 O28 Na2 102.9(3) . .
W11 O28 W10 119.6(4) . .
W11 O28 Na2 103.8(3) . .
Nd1 O30 K1 106.6(2) . .
Nd1 O30 K2 93.4(2) . .
W1 O30 Nd1 144.9(4) . .
W1 O30 K1 103.0(3) . .
W1 O30 K2 103.0(3) . .
K1 O30 K2 93.8(2) . .
W6 O31 Na2 104.3(3) . .
W11 O31 W6 146.6(4) . .
W11 O31 Na2 105.6(3) . .
W8 O32 K1 163.5(4) . 3_566
W5 O33 W3 139.6(4) . .
W7 O34 W8 153.8(4) . .
B1 O35 W3 124.4(6) . .
B1 O35 W4 127.7(6) . .
B1 O35 W6 123.1(6) . .
W4 O35 W3 89.2(2) . .
W6 O35 W3 91.8(3) . .
W6 O35 W4 90.0(2) . .
W4 O36 W10 146.1(4) . .
W4 O36 Na2 103.3(3) . .
W10 O36 Na2 108.1(3) . .
W8 O38 Nd1 143.5(4) . .
C2 O40 Nd1 138.2(7) . 3_666
Nd1 O41 K1 103.2(3) . .
C2 O41 Nd1 133.3(7) . .
C2 O41 K1 122.0(7) . .
Nd1 O42 Nd1 104.5(3) . 3_666
C3 O42 Nd1 165.1(8) . .
C3 O42 Nd1 87.9(7) . 3_666
Nd1 O43 K2 104.4(3) 3_666 3_666
C3 O43 Nd1 100.6(7) . 3_666
C3 O43 K2 149.1(8) . 3_666
H1C N1 H1D 109.5 . .
H1C N1 H1E 109.5 . .
H1D N1 H1E 109.5 . .
C1 N1 H1C 109.5 . .
C1 N1 H1D 109.5 . .
C1 N1 H1E 109.5 . .
H2A N2 H2B 109.5 . .
H2A N2 H2C 109.5 . .
H2B N2 H2C 109.5 . .
C4 N2 H2A 109.5 . .
C4 N2 H2B 109.5 . .
C4 N2 H2C 109.5 . .
N1 C1 H1A 109.5 . .
N1 C1 H1B 109.5 . .
N1 C1 C2 110.7(10) . .
H1A C1 H1B 108.1 . .
C2 C1 H1A 109.5 . .
C2 C1 H1B 109.5 . .
O40 C2 C1 117.1(10) . .
O41 C2 O40 128.6(11) . .
O41 C2 C1 114.3(10) . .
O42 C3 Nd1 67.7(6) . 3_666
O42 C3 O43 122.4(11) . .
O42 C3 C4 120.8(10) . .
O43 C3 Nd1 54.8(6) . 3_666
O43 C3 C4 116.7(10) . .
C4 C3 Nd1 169.7(9) . 3_666
N2 C4 C3 112.2(11) . .
N2 C4 H4A 109.2 . .
N2 C4 H4B 109.2 . .
C3 C4 H4A 109.2 . .
C3 C4 H4B 109.2 . .
H4A C4 H4B 107.9 . .

loop_
_geom_bond_atom_site_label_1
_geom_bond_atom_site_label_2
_geom_bond_distance
_geom_bond_site_symmetry_2
Nd1 Nd1 4.1152(11) 3_666
Nd1 K2 4.062(3) .
Nd1 O18 2.470(7) .
Nd1 O21 2.434(7) .
Nd1 O30 2.459(7) .
Nd1 O38 2.464(7) .
Nd1 O40 2.454(8) 3_666
Nd1 O41 2.484(8) .
Nd1 O42 2.767(8) 3_666
Nd1 O42 2.431(7) .
Nd1 O43 2.485(8) 3_666
Nd1 C3 2.989(11) 3_666
B1 O5 1.494(13) .
B1 O6 1.549(13) .
B1 O14 1.473(13) .
B1 O35 1.521(13) .
W1 K1 3.647(3) .
W1 K2 3.888(3) .
W1 O6 2.470(7) .
W1 O19 1.734(8) .
W1 O23 1.905(8) .
W1 O24 2.014(8) .
W1 O25 1.904(7) .
W1 O30 1.767(7) .
W2 O1 1.707(9) .
W2 O10 1.934(8) .
W2 O12 1.944(7) .
W2 O13 1.880(8) .
W2 O14 2.384(7) .
W2 O26 1.827(8) .
W3 K2 3.655(3) .
W3 O7 1.954(7) .
W3 O9 2.067(8) .
W3 O18 1.759(7) .
W3 O33 1.908(8) .
W3 O35 2.395(7) .
W3 O39 1.721(9) .
W4 K2 3.848(3) .
W4 O4 1.715(8) .
W4 O7 1.908(7) .
W4 O20 1.905(8) .
W4 O25 1.902(7) .
W4 O35 2.375(7) .
W4 O36 1.891(8) .
W5 O3 1.705(8) .
W5 O5 2.373(7) .
W5 O16 1.959(8) .
W5 O17 2.017(8) .
W5 O21 1.761(8) .
W5 O33 1.888(8) .
W6 O8 1.904(8) .
W6 O9 1.830(8) .
W6 O20 1.940(8) .
W6 O31 1.934(8) .
W6 O35 2.319(7) .
W6 O37 1.722(8) .
W7 O2 1.694(8) .
W7 O5 2.390(7) .
W7 O11 1.908(8) .
W7 O13 1.911(8) .
W7 O16 1.880(8) .
W7 O34 1.868(8) .
W8 O6 2.462(7) .
W8 O23 1.909(8) .
W8 O26 2.017(8) .
W8 O32 1.703(8) .
W8 O34 1.939(8) .
W8 O38 1.761(7) .
W9 O5 2.317(7) .
W9 O8 1.902(8) .
W9 O11 1.936(8) .
W9 O15 1.719(8) .
W9 O17 1.862(8) .
W9 O22 1.948(8) .
W10 O12 1.953(8) .
W10 O14 2.366(7) .
W10 O24 1.850(7) .
W10 O28 1.957(8) .
W10 O29 1.726(8) .
W10 O36 1.895(8) .
W11 O10 1.928(8) .
W11 O14 2.307(7) .
W11 O22 1.879(8) .
W11 O27 1.728(7) .
W11 O28 1.922(8) .
W11 O31 1.897(8) .
Na1 O1W 2.679(12) .
Na1 O5W 2.821(14) .
Na1 O13W 2.96(3) 4_576
Na1 O11 2.847(10) .
Na1 O13 2.983(10) .
Na1 O19 2.715(10) 2
Na1 O22 2.908(11) .
Na2 O7W 2.646(18) .
Na2 O2 2.832(10) 4_575
Na2 O20 2.920(10) .
Na2 O28 3.013(10) .
Na2 O31 2.985(10) .
Na2 O36 2.918(9) .
K1 K2 4.315(4) .
K1 O6W 2.761(15) .
K1 O10W 2.746(11) .
K1 O19 2.978(8) .
K1 O27 2.867(8) 2_545
K1 O30 2.817(8) .
K1 O32 2.804(9) 3_566
K1 O41 2.911(9) .
K2 O2W 2.749(11) .
K2 O10W 2.694(10) .
K2 O7 2.825(8) .
K2 O15 2.887(9) 2_645
K2 O18 2.871(8) .
K2 O25 2.999(8) .
K2 O30 3.089(8) .
K2 O43 2.653(8) 3_666
O13W Na1 2.96(3) 4_575
O2 Na2 2.832(10) 4_576
O15 K2 2.887(9) 2_655
O19 Na1 2.715(10) 2_545
O27 K1 2.867(8) 2
O32 K1 2.804(9) 3_566
O40 Nd1 2.454(8) 3_666
O40 C2 1.237(13) .
O41 C2 1.233(13) .
O42 Nd1 2.767(8) 3_666
O42 C3 1.238(13) .
O43 Nd1 2.485(8) 3_666
O43 K2 2.653(8) 3_666
O43 C3 1.266(13) .
N1 H1C 0.8900 .
N1 H1D 0.8900 .
N1 H1E 0.8900 .
N1 C1 1.482(15) .
N2 H2A 0.8900 .
N2 H2B 0.8900 .
N2 H2C 0.8900 .
N2 C4 1.428(17) .
C1 H1A 0.9700 .
C1 H1B 0.9700 .
C1 C2 1.524(15) .
C3 Nd1 2.989(11) 3_666
C3 C4 1.510(16) .
C4 H4A 0.9700 .
C4 H4B 0.9700 .

loop_
_geom_hbond_atom_site_label_D
_geom_hbond_atom_site_label_H
_geom_hbond_atom_site_label_A
_geom_hbond_distance_DH
_geom_hbond_distance_HA
_geom_hbond_distance_DA
_geom_hbond_angle_DHA
_geom_hbond_site_symmetry_A
N1 H1C O12 0.89 2.19 2.971(13) 146.4 3_566
N1 H1C O24 0.89 2.54 3.260(13) 138.5 3_566
N1 H1D O5W 0.89 1.97 2.802(16) 155.5 4_576
N1 H1D O39 0.89 2.50 3.079(14) 123.1 3_666
N1 H1E O3 0.89 2.56 3.291(15) 139.8 3_666
N1 H1E O33 0.89 2.52 3.338(14) 153.8 3_666
N2 H2A O37 0.89 2.08 2.859(14) 145.0 4_576
N2 H2B O3W 0.89 1.99 2.860(18) 164.4 4_576
N2 H2B O38 0.89 2.60 3.060(14) 113.0 .
N2 H2C O16 0.89 2.51 3.038(14) 118.3 .
N2 H2C O21 0.89 2.20 3.079(14) 172.4 .
